data_7222772
loop_
_publ_author_name
'Reckeweg, O.'
'Simon, A.'

_publ_section_title
;
 Azide und Cyanamide - aehnlich und doch anders
;
_journal_name_full
;
Zeitschrift fuer Naturforschung, Teil B. Anorganische Chemie, Organische 
Chemie (42,1987-)
;
_journal_page_first 1097
_journal_page_last 1104
_journal_volume 58
_journal_year 2003
_chemical_formula_sum 'N3 Tl'
_chemical_name_systematic 'Tl (N3)'
_space_group_IT_number 140
_symmetry_space_group_name_Hall '-I 4 2c'
_symmetry_space_group_name_H-M 'I 4/m c m'
_cell_angle_alpha 90
_cell_angle_beta 90
_cell_angle_gamma 90
_cell_formula_units_Z 4
_cell_length_a 6.1896
_cell_length_b 6.1896
_cell_length_c 7.3271
_cell_volume 280.710
_citation_journal_id_ASTM ZNBSEN
_cod_data_source_file Reckeweg_ZNBSEN_2003_477.cif
_cod_data_source_block N3Tl1
_cod_original_cell_volume 280.7096
_cod_original_formula_sum 'N3 Tl1'
_cod_database_code 7222772

loop_
_symmetry_equiv_pos_as_xyz
x,y,z
-y,x,z
-x,-y,z
y,-x,z
x,-y,-z+1/2
y,x,-z+1/2
-x,y,-z+1/2
-y,-x,-z+1/2
-x,-y,-z
y,-x,-z
x,y,-z
-y,x,-z
-x,y,z-1/2
-y,-x,z-1/2
x,-y,z-1/2
y,x,z-1/2
x+1/2,y+1/2,z+1/2
-y+1/2,x+1/2,z+1/2
-x+1/2,-y+1/2,z+1/2
y+1/2,-x+1/2,z+1/2
x+1/2,-y+1/2,-z+1
y+1/2,x+1/2,-z+1
-x+1/2,y+1/2,-z+1
-y+1/2,-x+1/2,-z+1
-x+1/2,-y+1/2,-z+1/2
y+1/2,-x+1/2,-z+1/2
x+1/2,y+1/2,-z+1/2
-y+1/2,x+1/2,-z+1/2
-x+1/2,y+1/2,z
-y+1/2,-x+1/2,z
x+1/2,-y+1/2,z
y+1/2,x+1/2,z

loop_
_atom_site_label
_atom_site_type_symbol
_atom_site_fract_x
_atom_site_fract_y
_atom_site_fract_z
_atom_site_occupancy
_atom_site_U_iso_or_equiv
N2 N 0.365 0.135 0 1 0.0
N1 N 0.5 0 0 1 0.0
Tl1 Tl+1 0 0 0.25 1 0.0
